data_2021884
loop_
_publ_author_name
'Sabalisck, N. P.'
'Guzm\'an-Afonso, C.'
'Gonz\'alez-Silgo, C.'
'Torres, M. E.'
'Pas\'an, J.'
'del-Castillo, J.'
'Ramos-Hern\'andez, D.'
'Hern\'andez-Su\'arez, A.'
'Mestres, L.'

_publ_section_title
;
 Structures and thermal stability of the \a-LiNH4SO4 polytypes doped with
 Er3+ and Yb3+&#x000D;
;
_journal_coeditor_code YB5013
_journal_issue 1
_journal_name_full 'Acta Crystallographica Section B Structural Science, Crystal Engineering and Materials'
_journal_page_first 122
_journal_paper_doi 10.1107/S2052520616019028
_journal_volume 73
_journal_year 2017
_chemical_formula_moiety 'O4 S Yb0.005, 0.984(H4 N), Li'
_chemical_formula_sum 'H3.94 Li N0.984 O4 S Yb0.005'
_chemical_formula_weight 121.54
_space_group_crystal_system monoclinic
_space_group_IT_number 14
_space_group_name_Hall '-P 2ybc'
_space_group_name_H-M_alt 'P 1 21/c 1'
_atom_sites_solution_hydrogens geom
_atom_sites_solution_primary direct
_atom_sites_solution_secondary difmap
_audit_creation_method SHELXL-2014/7
_cell_angle_alpha 90
_cell_angle_beta 106.46(5)
_cell_angle_gamma 90
_cell_formula_units_Z 8
_cell_length_a 17.856(8)
_cell_length_b 5.008(3)
_cell_length_c 10.264(13)
_cell_measurement_reflns_used 25
_cell_measurement_temperature 293(2)
_cell_measurement_theta_max 21
_cell_measurement_theta_min 9
_cell_volume 880.2(13)
_computing_molecular_graphics 'Diamond 4.0'
_computing_structure_refinement 'SHELXL-2014/7 (Sheldrick, 2014)'
_diffrn_ambient_temperature 293(2)
_diffrn_measured_fraction_theta_full 0.999
_diffrn_measured_fraction_theta_max 0.999
_diffrn_measurement_device_type 'ENRAF-NONIUS CAD4'
_diffrn_measurement_method \w/2\Q-scan
_diffrn_radiation_type MoK\a
_diffrn_radiation_wavelength 0.71073
_diffrn_reflns_av_R_equivalents 0.1311
_diffrn_reflns_limit_h_max 0
_diffrn_reflns_limit_h_min -25
_diffrn_reflns_limit_k_max 7
_diffrn_reflns_limit_k_min -7
_diffrn_reflns_limit_l_max 14
_diffrn_reflns_limit_l_min -13
_diffrn_reflns_number 4811
_diffrn_reflns_theta_full 25.242
_diffrn_reflns_theta_max 29.988
_diffrn_reflns_theta_min 2.379
_diffrn_standards_decay_% 0
_diffrn_standards_interval_time 120
_diffrn_standards_number 3
_exptl_absorpt_coefficient_mu 0.728
_exptl_absorpt_correction_type none
_exptl_crystal_colour colourless
_exptl_crystal_density_diffrn 1.836
_exptl_crystal_density_method 'not measured'
_exptl_crystal_description prism
_exptl_crystal_F_000 497
_exptl_crystal_size_max 0.18
_exptl_crystal_size_mid 0.14
_exptl_crystal_size_min 0.09
_refine_diff_density_max 1.047
_refine_diff_density_min -0.680
_refine_ls_extinction_method none
_refine_ls_goodness_of_fit_ref 1.173
_refine_ls_hydrogen_treatment refxyz
_refine_ls_matrix_type full
_refine_ls_number_parameters 153
_refine_ls_number_reflns 2549
_refine_ls_number_restraints 74
_refine_ls_restrained_S_all 1.162
_refine_ls_R_factor_all 0.0671
_refine_ls_R_factor_gt 0.0535
_refine_ls_shift/su_max 0.000
_refine_ls_shift/su_mean 0.000
_refine_ls_structure_factor_coef Fsqd
_refine_ls_weighting_details 'w=1/[\s^2^(Fo^2^)+(0.0484P)^2^+0.6832P] where P=(Fo^2^+2Fc^2^)/3'
_refine_ls_weighting_scheme calc
_refine_ls_wR_factor_gt 0.1354
_refine_ls_wR_factor_ref 0.1434
_reflns_number_gt 2020
_reflns_number_total 2549
_reflns_threshold_expression 'I > 2\s(I)'
_cod_data_source_file yb5013sup1.cif
_cod_data_source_block alpha1_LAS
_cod_original_sg_symbol_H-M 'P 21/c'
_cod_original_formula_sum 'H3.940 Li N0.984 O4 S Yb0.005'
_cod_database_code 2021884
_shelx_space_group_comment
;
The symmetry employed for this shelxl refinement is uniquely defined
by the following loop, which should always be used as a source of
symmetry information in preference to the above space-group names.
They are only intended as comments.
;

loop_
_space_group_symop_operation_xyz
'x, y, z'
'-x, y+1/2, -z+1/2'
'-x, -y, -z'
'x, -y-1/2, z-1/2'

loop_
_atom_site_type_symbol
_atom_site_label
_atom_site_fract_x
_atom_site_fract_y
_atom_site_fract_z
_atom_site_U_iso_or_equiv
_atom_site_adp_type
_atom_site_calc_flag
_atom_site_occupancy
S S1 0.40189(3) 0.78809(13) 0.35009(6) 0.01614(17) Uani d 1
O O11 0.40752(12) 0.7062(5) 0.4897(2) 0.0276(5) Uani d 1
O O12 0.41093(12) 1.0821(4) 0.3465(2) 0.0309(5) Uani d 1
O O13 0.32607(11) 0.7155(5) 0.2583(2) 0.0364(6) Uani d 1
O O14 0.46492(11) 0.6618(4) 0.3038(2) 0.0240(4) Uani d 1
S S2 0.09813(3) 0.28838(12) 0.44726(6) 0.01509(16) Uani d 1
O O21 0.09248(11) 0.2049(5) 0.58194(19) 0.0265(4) Uani d 1
O O22 0.08937(11) 0.5822(4) 0.4341(2) 0.0285(5) Uani d 1
O O23 0.03490(10) 0.1605(4) 0.33889(18) 0.0220(4) Uani d 1
O O24 0.17400(11) 0.2124(5) 0.4303(2) 0.0339(5) Uani d 1
Yb Yb1 0.33292(13) 0.2738(5) 0.0677(3) 0.0311(11) Uani d 0.0051(12)
N N1 0.33292(13) 0.2738(5) 0.0677(3) 0.0311(11) Uani d 0.985(4)
H H11 0.2772(6) 0.290(6) 0.031(3) 0.047 Uiso d 0.985(4)
H H12 0.3512(16) 0.137(5) 0.016(3) 0.047 Uiso d 0.985(4)
H H13 0.3573(15) 0.439(4) 0.055(3) 0.047 Uiso d 0.985(4)
H H14 0.3461(17) 0.224(6) 0.1612(13) 0.047 Uiso d 0.985(4)
Yb Yb2 0.16725(13) 0.7751(5) 0.2335(3) 0.0306(10) Uani d 0.0054(12)
N N2 0.16725(13) 0.7751(5) 0.2335(3) 0.0306(10) Uani d 0.984(4)
H H21 0.2230(6) 0.773(6) 0.255(3) 0.046 Uiso d 0.984(4)
H H22 0.1446(16) 0.660(5) 0.157(2) 0.046 Uiso d 0.984(4)
H H23 0.1509(17) 0.713(6) 0.310(2) 0.046 Uiso d 0.984(4)
H H24 0.1476(16) 0.953(3) 0.209(3) 0.046 Uiso d 0.984(4)
Li Li1 0.0011(2) 0.2967(10) 0.1505(5) 0.0202(8) Uani d 1
Li Li2 0.5016(2) 0.2965(10) 0.3519(5) 0.0226(9) Uani d 1

loop_
_atom_site_aniso_label
_atom_site_aniso_U_11
_atom_site_aniso_U_22
_atom_site_aniso_U_33
_atom_site_aniso_U_12
_atom_site_aniso_U_13
_atom_site_aniso_U_23
S1 0.0186(3) 0.0195(3) 0.0119(3) 0.0004(2) 0.00700(19) 0.0006(2)
O11 0.0352(9) 0.0369(12) 0.0142(8) 0.0014(8) 0.0125(7) 0.0070(10)
O12 0.0404(10) 0.0197(9) 0.0394(13) 0.0025(8) 0.0223(9) 0.0033(10)
O13 0.0224(8) 0.0535(15) 0.0296(11) -0.0027(9) 0.0015(7) -0.0163(12)
O14 0.0313(8) 0.0232(10) 0.0235(9) 0.0072(7) 0.0178(7) 0.0024(9)
S2 0.0180(3) 0.0167(3) 0.0109(3) -0.00004(19) 0.00455(18) 0.0003(2)
O21 0.0346(9) 0.0341(11) 0.0116(8) -0.0002(8) 0.0076(7) 0.0051(9)
O22 0.0368(10) 0.0144(9) 0.0292(11) -0.0016(7) 0.0009(8) 0.0019(9)
O23 0.0282(8) 0.0196(9) 0.0152(8) -0.0050(7) 0.0012(6) -0.0003(8)
O24 0.0214(8) 0.0491(14) 0.0339(12) 0.0053(8) 0.0122(8) -0.0118(11)
Yb1 0.0309(14) 0.0371(16) 0.0259(15) 0.0004(9) 0.0087(8) 0.0005(11)
N1 0.0309(14) 0.0371(16) 0.0259(15) 0.0004(9) 0.0087(8) 0.0005(11)
Yb2 0.0344(14) 0.0325(15) 0.0266(15) -0.0006(9) 0.0113(9) -0.0024(11)
N2 0.0344(14) 0.0325(15) 0.0266(15) -0.0006(9) 0.0113(9) -0.0024(11)
Li1 0.0261(18) 0.021(2) 0.0142(19) 0.0014(16) 0.0060(15) -0.0006(19)
Li2 0.0269(19) 0.023(2) 0.020(2) 0.0022(17) 0.0094(16) 0.004(2)

loop_
_atom_type_symbol
_atom_type_description
_atom_type_scat_dispersion_real
_atom_type_scat_dispersion_imag
_atom_type_scat_source
Li Li -0.0003 0.0001 'International Tables Vol C Tables 4.2.6.8 and 6.1.1.4'
N N 0.0061 0.0033 'International Tables Vol C Tables 4.2.6.8 and 6.1.1.4'
O O 0.0106 0.0060 'International Tables Vol C Tables 4.2.6.8 and 6.1.1.4'
S S 0.1246 0.1234 'International Tables Vol C Tables 4.2.6.8 and 6.1.1.4'
H H 0.0000 0.0000 'International Tables Vol C Tables 4.2.6.8 and 6.1.1.4'
Yb Yb -0.3850 5.5486 'International Tables Vol C Tables 4.2.6.8 and 6.1.1.4'

loop_
_geom_angle_atom_site_label_1
_geom_angle_atom_site_label_2
_geom_angle_atom_site_label_3
_geom_angle_site_symmetry_1
_geom_angle_site_symmetry_3
_geom_angle
O13 S1 O11 . . 110.81(15)
O13 S1 O14 . . 109.66(14)
O11 S1 O14 . . 110.26(13)
O13 S1 O12 . . 108.61(14)
O11 S1 O12 . . 108.90(14)
O14 S1 O12 . . 108.54(13)
O13 S1 Li2 . . 103.71(14)
O11 S1 Li2 . . 83.67(14)
O14 S1 Li2 . . 32.67(13)
O12 S1 Li2 . . 137.54(13)
O13 S1 Li2 . 2_655 99.45(15)
O11 S1 Li2 . 2_655 140.63(13)
O14 S1 Li2 . 2_655 32.93(12)
O12 S1 Li2 . 2_655 83.28(13)
Li2 S1 Li2 . 2_655 64.64(12)
S1 O11 Li2 . 3_666 128.97(19)
S1 O11 Yb1 . 4_566 125.36(13)
Li2 O11 Yb1 3_666 4_566 95.78(17)
S1 O12 Li2 . 1_565 130.39(19)
S1 O12 Yb1 . 1_565 108.70(13)
Li2 O12 Yb1 1_565 1_565 90.47(17)
S1 O12 Yb1 . 4_576 98.04(12)
Li2 O12 Yb1 1_565 4_576 113.64(19)
Yb1 O12 Yb1 1_565 4_576 116.77(11)
S1 O13 Yb2 . . 139.91(15)
S1 O13 Yb1 . . 113.95(13)
Yb2 O13 Yb1 . . 104.44(10)
S1 O14 Li2 . . 123.22(19)
S1 O14 Li2 . 2_655 123.01(19)
Li2 O14 Li2 . 2_655 111.50(19)
O24 S2 O21 . . 110.42(14)
O24 S2 O22 . . 108.95(14)
O21 S2 O22 . . 109.47(14)
O24 S2 O23 . . 109.34(14)
O21 S2 O23 . . 109.88(14)
O22 S2 O23 . . 108.75(12)
O24 S2 Li1 . 2_545 102.87(14)
O21 S2 Li1 . 2_545 83.77(14)
O22 S2 Li1 . 2_545 137.68(12)
O23 S2 Li1 . 2_545 32.26(12)
O24 S2 Li1 . . 99.68(14)
O21 S2 Li1 . . 140.35(13)
O22 S2 Li1 . . 83.12(12)
O23 S2 Li1 . . 33.07(12)
Li1 S2 Li1 2_545 . 64.34(11)
S2 O21 Li1 . 4_566 128.71(17)
S2 O21 Yb2 . 4_566 125.53(13)
Li1 O21 Yb2 4_566 4_566 96.06(17)
S2 O22 Li1 . 2 130.33(18)
S2 O22 Yb2 . . 109.24(13)
Li1 O22 Yb2 2 . 90.18(17)
S2 O22 Yb2 . 4_576 97.69(11)
Li1 O22 Yb2 2 4_576 113.85(18)
Yb2 O22 Yb2 . 4_576 116.82(11)
S2 O23 Li1 . 2_545 123.67(17)
S2 O23 Li1 . . 122.70(19)
Li1 O23 Li1 2_545 . 111.31(18)
S2 O24 Yb1 . 4_566 140.94(15)
S2 O24 Yb2 . 1_545 114.43(13)
Yb1 O24 Yb2 4_566 1_545 101.68(10)
O24 Yb1 O12 4_565 1_545 128.95(12)
O24 Yb1 O11 4_565 4_565 110.73(11)
O12 Yb1 O11 1_545 4_565 82.76(10)
O24 Yb1 O13 4_565 . 95.07(11)
O12 Yb1 O13 1_545 . 72.67(11)
O11 Yb1 O13 4_565 . 152.18(10)
O24 Yb1 O12 4_565 4_575 103.30(12)
O12 Yb1 O12 1_545 4_575 127.07(12)
O11 Yb1 O12 4_565 4_575 70.00(9)
O13 Yb1 O12 . 4_575 115.03(12)
O24 Yb1 Li2 4_565 . 156.80(13)
O12 Yb1 Li2 1_545 . 32.93(10)
O11 Yb1 Li2 4_565 . 84.64(11)
O13 Yb1 Li2 . . 67.66(11)
O12 Yb1 Li2 4_575 . 98.22(13)
O24 Yb1 Li2 4_565 2_645 139.57(13)
O12 Yb1 Li2 1_545 2_645 56.60(10)
O11 Yb1 Li2 4_565 2_645 31.46(9)
O13 Yb1 Li2 . 2_645 120.74(12)
O12 Yb1 Li2 4_575 2_645 79.39(11)
Li2 Yb1 Li2 . 2_645 53.19(11)
O24 Yb1 Li2 4_565 2_655 134.36(13)
O12 Yb1 Li2 1_545 2_655 83.77(11)
O11 Yb1 Li2 4_565 2_655 103.43(11)
O13 Yb1 Li2 . 2_655 61.78(10)
O12 Yb1 Li2 4_575 2_655 61.16(11)
Li2 Yb1 Li2 . 2_655 51.88(10)
Li2 Yb1 Li2 2_645 2_655 82.88(10)
O24 Yb1 H11 4_565 . 7.4(18)
O12 Yb1 H11 1_545 . 124.0(17)
O11 Yb1 H11 4_565 . 117.0(18)
O13 Yb1 H11 . . 88.1(18)
O12 Yb1 H11 4_575 . 108.8(17)
Li2 Yb1 H11 . . 149.7(18)
Li2 Yb1 H11 2_645 . 144.2(18)
Li2 Yb1 H11 2_655 . 132.1(18)
O24 Yb1 H12 4_565 . 101.1(17)
O12 Yb1 H12 1_545 . 99.1(18)
O11 Yb1 H12 4_565 . 16.4(18)
O13 Yb1 H12 . . 163.5(17)
O12 Yb1 H12 4_575 . 58.1(19)
Li2 Yb1 H12 . . 97.6(17)
Li2 Yb1 H12 2_645 . 45.7(18)
Li2 Yb1 H12 2_655 . 103.8(18)
H11 Yb1 H12 . . 108.1(14)
O24 Yb1 H13 4_565 . 110.1(17)
O12 Yb1 H13 1_545 . 107.7(18)
O11 Yb1 H13 4_565 . 114.0(18)
O13 Yb1 H13 . . 63.5(18)
O12 Yb1 H13 4_575 . 51.6(18)
Li2 Yb1 H13 . . 76.9(18)
Li2 Yb1 H13 2_645 . 102.9(17)
Li2 Yb1 H13 2_655 . 25.4(17)
H11 Yb1 H13 . . 109.2(15)
H12 Yb1 H13 . . 107.2(14)
O24 Yb1 H14 4_565 . 116.2(18)
O12 Yb1 H14 1_545 . 14.1(18)
O11 Yb1 H14 4_565 . 93.3(19)
O13 Yb1 H14 . . 65.1(19)
O12 Yb1 H14 4_575 . 140.5(18)
Li2 Yb1 H14 . . 43.3(18)
Li2 Yb1 H14 2_645 . 69.7(18)
Li2 Yb1 H14 2_655 . 90.4(18)
H11 Yb1 H14 . . 110.7(15)
H12 Yb1 H14 . . 109.7(15)
H13 Yb1 H14 . . 111.8(15)
O13 Yb2 O22 . . 124.64(12)
O13 Yb2 O24 . 1_565 99.98(10)
O22 Yb2 O24 . 1_565 72.69(10)
O13 Yb2 O21 . 4_565 104.82(11)
O22 Yb2 O21 . 4_565 82.52(10)
O24 Yb2 O21 1_565 4_565 152.00(11)
O13 Yb2 O22 . 4_575 106.02(11)
O22 Yb2 O22 . 4_575 127.10(12)
O24 Yb2 O22 1_565 4_575 115.42(12)
O21 Yb2 O22 4_565 4_575 69.85(9)
O13 Yb2 Li1 . 2 155.77(13)
O22 Yb2 Li1 . 2 33.09(9)
O24 Yb2 Li1 1_565 2 67.76(10)
O21 Yb2 Li1 4_565 2 84.38(11)
O22 Yb2 Li1 4_575 2 98.18(12)
O13 Yb2 Li1 . . 132.54(13)
O22 Yb2 Li1 . . 56.40(10)
O24 Yb2 Li1 1_565 . 120.57(11)
O21 Yb2 Li1 4_565 . 31.46(9)
O22 Yb2 Li1 4_575 . 79.36(10)
Li1 Yb2 Li1 2 . 52.95(10)
O13 Yb2 Li1 . 1_565 142.16(13)
O22 Yb2 Li1 . 1_565 83.74(10)
O24 Yb2 Li1 1_565 1_565 61.97(10)
O21 Yb2 Li1 4_565 1_565 103.22(11)
O22 Yb2 Li1 4_575 1_565 61.38(10)
Li1 Yb2 Li1 2 1_565 51.69(10)
Li1 Yb2 Li1 . 1_565 82.64(10)
O13 Yb2 H21 . . 9.4(18)
O22 Yb2 H21 . . 120.3(18)
O24 Yb2 H21 1_565 . 90.8(18)
O21 Yb2 H21 4_565 . 113.3(18)
O22 Yb2 H21 4_575 . 112.0(18)
Li1 Yb2 H21 2 . 148.6(18)
Li1 Yb2 H21 . . 139.2(18)
Li1 Yb2 H21 1_565 . 137.8(18)
O13 Yb2 H22 . . 100.9(18)
O22 Yb2 H22 . . 101.6(19)
O24 Yb2 H22 1_565 . 157.5(18)
O21 Yb2 H22 4_565 . 21.2(19)
O22 Yb2 H22 4_575 . 50.2(19)
Li1 Yb2 H22 2 . 95.3(18)
Li1 Yb2 H22 . . 46.2(18)
Li1 Yb2 H22 1_565 . 96.1(18)
H21 Yb2 H22 . . 110.3(15)
O13 Yb2 H23 . . 115.2(18)
O22 Yb2 H23 . . 10.0(18)
O24 Yb2 H23 1_565 . 69.4(19)
O21 Yb2 H23 4_565 . 88.2(19)
O22 Yb2 H23 4_575 . 137.1(18)
Li1 Yb2 H23 2 . 41.6(18)
Li1 Yb2 H23 . . 64.6(18)
Li1 Yb2 H23 1_565 . 90.4(18)
H21 Yb2 H23 . . 110.4(15)
H22 Yb2 H23 . . 108.4(15)
O13 Yb2 H24 . . 114.0(17)
O22 Yb2 H24 . . 106.0(18)
O24 Yb2 H24 1_565 . 55.6(18)
O21 Yb2 H24 4_565 . 122.4(18)
O22 Yb2 H24 4_575 . 59.8(18)
Li1 Yb2 H24 2 . 77.2(18)
Li1 Yb2 H24 . . 109.1(17)
Li1 Yb2 H24 1_565 . 28.1(17)
H21 Yb2 H24 . . 110.2(15)
H22 Yb2 H24 . . 107.5(14)
H23 Yb2 H24 . . 109.9(15)
O22 Li1 O23 2_545 2 107.4(2)
O22 Li1 O21 2_545 4_565 120.9(3)
O23 Li1 O21 2 4_565 110.3(2)
O22 Li1 O23 2_545 . 103.5(2)
O23 Li1 O23 2 . 106.4(2)
O21 Li1 O23 4_565 . 107.2(2)
O22 Li1 S2 2_545 2 88.12(16)
O23 Li1 S2 2 2 24.07(8)
O21 Li1 S2 4_565 2 110.7(2)
O23 Li1 S2 . 2 126.3(2)
O22 Li1 S2 2_545 . 127.5(2)
O23 Li1 S2 2 . 93.46(17)
O21 Li1 S2 4_565 . 93.64(17)
O23 Li1 S2 . . 24.23(9)
S2 Li1 S2 2 . 117.07(15)
O22 Li1 Li1 2_545 2_545 72.28(16)
O23 Li1 Li1 2 2_545 128.8(3)
O21 Li1 Li1 4_565 2_545 112.6(2)
O23 Li1 Li1 . 2_545 34.03(16)
S2 Li1 Li1 2 2_545 136.6(2)
S2 Li1 Li1 . 2_545 57.61(16)
O22 Li1 Li1 2_545 2 123.8(3)
O23 Li1 Li1 2 2 34.65(7)
O21 Li1 Li1 4_565 2 113.0(2)
O23 Li1 Li1 . 2 72.8(2)
S2 Li1 Li1 2 2 58.05(10)
S2 Li1 Li1 . 2 59.03(16)
Li1 Li1 Li1 2_545 2 101.3(3)
O22 Li1 Yb2 2_545 2_545 56.74(15)
O23 Li1 Yb2 2 2_545 71.59(15)
O21 Li1 Yb2 4_565 2_545 177.6(2)
O23 Li1 Yb2 . 2_545 73.35(16)
S2 Li1 Yb2 2 2_545 70.35(10)
S2 Li1 Yb2 . 2_545 87.72(14)
Li1 Li1 Yb2 2_545 2_545 66.48(17)
Li1 Li1 Yb2 2 2_545 69.41(17)
O22 Li1 Yb2 2_545 . 166.7(2)
O23 Li1 Yb2 2 . 68.81(14)
O21 Li1 Yb2 4_565 . 52.48(13)
O23 Li1 Yb2 . . 89.73(16)
S2 Li1 Yb2 2 . 84.61(13)
S2 Li1 Yb2 . . 65.74(10)
Li1 Li1 Yb2 2_545 . 120.3(2)
Li1 Li1 Yb2 2 . 60.57(12)
Yb2 Li1 Yb2 2_545 . 129.94(15)
O22 Li1 Yb2 2_545 1_545 102.44(19)
O23 Li1 Yb2 2 1_545 150.02(19)
O21 Li1 Yb2 4_565 1_545 53.72(13)
O23 Li1 Yb2 . 1_545 63.13(14)
S2 Li1 Yb2 2 1_545 164.14(16)
S2 Li1 Yb2 . 1_545 65.58(9)
Li1 Li1 Yb2 2_545 1_545 58.90(12)
Li1 Li1 Yb2 2 1_545 122.0(2)
Yb2 Li1 Yb2 2_545 1_545 125.35(15)
Yb2 Li1 Yb2 . 1_545 82.64(10)
O12 Li2 O11 1_545 3_666 120.9(3)
O12 Li2 O14 1_545 . 107.1(2)
O11 Li2 O14 3_666 . 111.0(3)
O12 Li2 O14 1_545 2_645 103.3(2)
O11 Li2 O14 3_666 2_645 107.5(2)
O14 Li2 O14 . 2_645 105.7(2)
O12 Li2 S1 1_545 . 88.02(17)
O11 Li2 S1 3_666 . 111.1(2)
O14 Li2 S1 . . 24.11(9)
O14 Li2 S1 2_645 . 125.7(2)
O12 Li2 S1 1_545 2_645 127.2(2)
O11 Li2 S1 3_666 2_645 94.00(19)
O14 Li2 S1 . 2_645 93.13(19)
O14 Li2 S1 2_645 2_645 24.06(9)
S1 Li2 S1 . 2_645 116.79(16)
O12 Li2 Li2 1_545 2_655 123.2(3)
O11 Li2 Li2 3_666 2_655 113.7(2)
O14 Li2 Li2 . 2_655 34.43(7)
O14 Li2 Li2 2_645 2_655 72.4(2)
S1 Li2 Li2 . 2_655 57.88(9)
S1 Li2 Li2 2_645 2_655 58.92(17)
O12 Li2 Li2 1_545 2_645 72.04(16)
O11 Li2 Li2 3_666 2_645 113.0(2)
O14 Li2 Li2 . 2_645 127.8(3)
O14 Li2 Li2 2_645 2_645 34.07(17)
S1 Li2 Li2 . 2_645 135.8(2)
S1 Li2 Li2 2_645 2_645 57.48(17)
Li2 Li2 Li2 2_655 2_645 100.7(3)
O12 Li2 Yb1 1_545 . 56.60(14)
O11 Li2 Yb1 3_666 . 177.4(2)
O14 Li2 Yb1 . . 71.20(14)
O14 Li2 Yb1 2_645 . 72.88(17)
S1 Li2 Yb1 . . 70.22(10)
S1 Li2 Yb1 2_645 . 87.27(15)
Li2 Li2 Yb1 2_655 . 68.93(17)
Li2 Li2 Yb1 2_645 . 65.86(17)
O12 Li2 Yb1 1_545 2_655 166.9(2)
O11 Li2 Yb1 3_666 2_655 52.76(14)
O14 Li2 Yb1 . 2_655 69.04(15)
O14 Li2 Yb1 2_645 2_655 89.74(17)
S1 Li2 Yb1 . 2_655 84.70(13)
S1 Li2 Yb1 2_645 2_655 65.90(11)
Li2 Li2 Yb1 2_655 2_655 60.94(13)
Li2 Li2 Yb1 2_645 2_655 120.5(2)
Yb1 Li2 Yb1 . 2_655 129.83(15)
O12 Li2 Yb1 1_545 2_645 102.3(2)
O11 Li2 Yb1 3_666 2_645 53.79(14)
O14 Li2 Yb1 . 2_645 150.3(2)
O14 Li2 Yb1 2_645 2_645 63.41(15)
S1 Li2 Yb1 . 2_645 164.60(16)
S1 Li2 Yb1 2_645 2_645 65.78(10)
Li2 Li2 Yb1 2_655 2_645 122.2(2)
Li2 Li2 Yb1 2_645 2_645 59.19(12)
Yb1 Li2 Yb1 . 2_645 125.02(16)
Yb1 Li2 Yb1 2_655 2_645 82.88(10)

loop_
_geom_bond_atom_site_label_1
_geom_bond_atom_site_label_2
_geom_bond_site_symmetry_2
_geom_bond_distance
S1 O13 . 1.459(2)
S1 O11 . 1.466(3)
S1 O14 . 1.482(2)
S1 O12 . 1.483(2)
S1 Li2 . 3.035(5)
S1 Li2 2_655 3.049(5)
O11 Li2 3_666 1.945(5)
O11 Yb1 4_566 2.966(4)
O12 Li2 1_565 1.930(5)
O12 Yb1 1_565 2.965(5)
O12 Yb1 4_576 3.067(4)
O13 Yb2 . 2.791(3)
O13 Yb1 . 2.978(4)
O14 Li2 . 1.958(5)
O14 Li2 2_655 1.976(6)
S2 O24 . 1.464(2)
S2 O21 . 1.475(3)
S2 O22 . 1.482(2)
S2 O23 . 1.487(2)
S2 Li1 2_545 3.033(5)
S2 Li1 . 3.048(6)
O21 Li1 4_566 1.952(5)
O21 Yb2 4_566 2.967(4)
O22 Li1 2 1.929(5)
O22 Yb2 . 2.955(4)
O22 Yb2 4_576 3.077(5)
O23 Li1 2_545 1.945(5)
O23 Li1 . 1.976(5)
O24 Yb1 4_566 2.789(3)
O24 Yb2 1_545 2.958(4)
Yb1 O24 4_565 2.789(3)
Yb1 O12 1_545 2.965(5)
Yb1 O11 4_565 2.966(4)
Yb1 O12 4_575 3.067(4)
Yb1 Li2 . 3.551(6)
Yb1 Li2 2_645 3.707(5)
Yb1 Li2 2_655 3.858(5)
Yb1 H11 . 0.962(9)
Yb1 H12 . 0.976(9)
Yb1 H13 . 0.963(9)
Yb1 H14 . 0.954(9)
Yb2 O24 1_565 2.958(4)
Yb2 O21 4_565 2.967(4)
Yb2 O22 4_575 3.077(5)
Yb2 Li1 2 3.534(5)
Yb2 Li1 . 3.720(5)
Yb2 Li1 1_565 3.863(5)
Yb2 H21 . 0.957(9)
Yb2 H22 . 0.968(9)
Yb2 H23 . 0.963(9)
Yb2 H24 . 0.966(9)
Li1 O22 2_545 1.929(5)
Li1 O23 2 1.945(5)
Li1 O21 4_565 1.952(5)
Li1 S2 2 3.033(5)
Li1 Li1 2_545 3.238(6)
Li1 Li1 2 3.238(6)
Li1 Yb2 2_545 3.534(5)
Li1 Yb2 1_545 3.863(5)
Li2 O12 1_545 1.930(5)
Li2 O11 3_666 1.945(5)
Li2 O14 2_645 1.976(6)
Li2 S1 2_645 3.049(5)
Li2 Li2 2_655 3.253(7)
Li2 Li2 2_645 3.253(7)
Li2 Yb1 2_655 3.707(5)
Li2 Yb1 2_645 3.858(5)
